data_7210468
loop_
_publ_author_name
'Avasthi, Kamlakar'
'Ansari, Amantullah'
'Kant, Ruchir'
'Maulik, Prakas R.'
'Ravikumar, Krishnan'
'Chattopadhyay, Partha'
'Adhikary, Nirmal D.'

_publ_section_title
;
 An alternative to &#x2018;propylene/Leonard linker&#x2019; for studying
 arene interactions in flexible pyrazolo[3,4-d]pyrimidine core based
 models both at molecular and supramolecular levels
;
_journal_issue 6
_journal_name_full CrystEngComm
_journal_page_first 2039
_journal_paper_doi 10.1039/c0ce00336k
_journal_volume 13
_journal_year 2011
_chemical_formula_moiety 'C23 H21 N5 O S'
_chemical_formula_sum 'C23 H21 N5 O S'
_chemical_formula_weight 415.51
_chemical_melting_point 120
_chemical_name_common
;
1-(9H-carbazol-9-yl)-3-(4-methoxy-6-methylsulfanyl-1H-
pyrazolo (3,4-d)pyrimidin-1-yl)-2-methylenepropane
;
_chemical_name_systematic
;
1-(9H-carbazol-9-yl)-3-(4-methoxy-6-methylsulfanyl-1H-pyrazolo
[3,4-d]pyrimidin-1-yl)-2-methylenepropane
;
_space_group_IT_number 2
_symmetry_cell_setting triclinic
_symmetry_space_group_name_Hall '-P 1'
_symmetry_space_group_name_H-M 'P -1'
_atom_sites_solution_hydrogens geom
_atom_sites_solution_primary direct
_atom_sites_solution_secondary difmap
_audit_creation_method SHELXL-97
_cell_angle_alpha 70.965(3)
_cell_angle_beta 81.944(3)
_cell_angle_gamma 86.356(3)
_cell_formula_units_Z 2
_cell_length_a 8.5125(5)
_cell_length_b 10.6289(7)
_cell_length_c 11.9705(8)
_cell_measurement_reflns_used 9946
_cell_measurement_temperature 293(2)
_cell_measurement_theta_max 30.92
_cell_measurement_theta_min 2.25
_cell_volume 1013.56(11)
_computing_cell_refinement 'SAINT (Bruker)'
_computing_data_collection Apex2,(Bruker)
_computing_data_reduction 'SAINT (Bruker)'
_computing_molecular_graphics 'SHELXTL (Bruker, 1997)'
_computing_publication_material 'SHELXTL (Bruker, 1997)'
_computing_structure_refinement 'SHELXTL (Bruker, 1997)'
_computing_structure_solution 'SHELXTL (Bruker, 1997)'
_diffrn_ambient_temperature 293(2)
_diffrn_measured_fraction_theta_full 0.996
_diffrn_measured_fraction_theta_max 0.996
_diffrn_measurement_device_type 'Bruker Kappa Apex 2'
_diffrn_measurement_method \q-2\q
_diffrn_radiation_monochromator graphite
_diffrn_radiation_source 'fine-focus sealed tube'
_diffrn_radiation_type MoK\a
_diffrn_radiation_wavelength 0.71073
_diffrn_reflns_av_R_equivalents 0.0252
_diffrn_reflns_av_sigmaI/netI 0.0210
_diffrn_reflns_limit_h_max 12
_diffrn_reflns_limit_h_min -9
_diffrn_reflns_limit_k_max 15
_diffrn_reflns_limit_k_min -15
_diffrn_reflns_limit_l_max 17
_diffrn_reflns_limit_l_min -16
_diffrn_reflns_number 26405
_diffrn_reflns_theta_full 31.02
_diffrn_reflns_theta_max 31.02
_diffrn_reflns_theta_min 1.81
_exptl_absorpt_coefficient_mu 0.186
_exptl_absorpt_correction_type none
_exptl_crystal_colour colourless
_exptl_crystal_density_diffrn 1.361
_exptl_crystal_density_method 'not measured'
_exptl_crystal_description 'rectangular block'
_exptl_crystal_F_000 436
_exptl_crystal_size_max .35
_exptl_crystal_size_mid .30
_exptl_crystal_size_min .25
_refine_diff_density_max 0.280
_refine_diff_density_min -0.401
_refine_diff_density_rms 0.059
_refine_ls_extinction_method none
_refine_ls_goodness_of_fit_ref 1.035
_refine_ls_hydrogen_treatment constr
_refine_ls_matrix_type full
_refine_ls_number_parameters 273
_refine_ls_number_reflns 6438
_refine_ls_number_restraints 0
_refine_ls_restrained_S_all 1.035
_refine_ls_R_factor_all 0.0566
_refine_ls_R_factor_gt 0.0437
_refine_ls_shift/su_max 0.000
_refine_ls_shift/su_mean 0.000
_refine_ls_structure_factor_coef Fsqd
_refine_ls_weighting_details 'calc w=1/[\s^2^(Fo^2^)+(0.0647P)^2^+0.1592P] where P=(Fo^2^+2Fc^2^)/3'
_refine_ls_weighting_scheme calc
_refine_ls_wR_factor_gt 0.1174
_refine_ls_wR_factor_ref 0.1270
_reflns_number_gt 5032
_reflns_number_total 6438
_reflns_threshold_expression >2sigma(I)
_cod_data_source_file c0ce00336k.txt
_cod_data_source_block 14
_cod_depositor_comments
;
The following automatic conversions were performed:

'_symmetry_cell_setting' value 'Triclinic' changed to 'triclinic'
according to the built-in table from CIF Core dictionary named
'cif_core.dic' version 2.4.1 from
2010-06-29.

'_exptl_absorpt_correction_type' value 'None' changed to
'none' according to the built-in table from CIF Core dictionary named
'cif_core.dic' version 2.4.1 from 2010-06-29.

Automatic conversion script
Id: cif_fix_values 1891 2012-01-12 08:04:46Z andrius 
;
_cod_original_sg_symbol_H-M P-1
_cod_database_code 7210468

loop_
_symmetry_equiv_pos_as_xyz
'x, y, z'
'-x, -y, -z'

loop_
_atom_site_label
_atom_site_type_symbol
_atom_site_fract_x
_atom_site_fract_y
_atom_site_fract_z
_atom_site_U_iso_or_equiv
_atom_site_adp_type
_atom_site_occupancy
_atom_site_symmetry_multiplicity
_atom_site_calc_flag
_atom_site_refinement_flags
C1 C -0.05651(18) 0.98966(13) 0.23281(12) 0.0505(3) Uani 1 1 d .
H1 H 0.0464 0.9914 0.2501 0.061 Uiso 1 1 calc R
C2 C -0.1778(2) 1.06326(15) 0.27225(14) 0.0598(4) Uani 1 1 d .
H2 H -0.1557 1.1160 0.3165 0.072 Uiso 1 1 calc R
C3 C -0.3314(2) 1.06070(15) 0.24781(15) 0.0617(4) Uani 1 1 d .
H3 H -0.4103 1.1117 0.2757 0.074 Uiso 1 1 calc R
C4 C -0.36915(17) 0.98365(15) 0.18271(13) 0.0555(3) Uani 1 1 d .
H4 H -0.4729 0.9814 0.1675 0.067 Uiso 1 1 calc R
C5 C -0.35368(18) 0.78861(16) 0.00773(15) 0.0593(4) Uani 1 1 d .
H5 H -0.4588 0.8176 0.0154 0.071 Uiso 1 1 calc R
C6 C -0.3054(2) 0.70912(18) -0.06192(16) 0.0682(4) Uani 1 1 d .
H6 H -0.3784 0.6855 -0.1022 0.082 Uiso 1 1 calc R
C7 C -0.1493(2) 0.66371(17) -0.07288(14) 0.0618(4) Uani 1 1 d .
H7 H -0.1200 0.6094 -0.1198 0.074 Uiso 1 1 calc R
C8 C -0.03666(17) 0.69733(14) -0.01570(12) 0.0501(3) Uani 1 1 d .
H8 H 0.0676 0.6661 -0.0227 0.060 Uiso 1 1 calc R
C10 C 0.17492(14) 0.81582(13) 0.11285(11) 0.0431(3) Uani 1 1 d .
H10A H 0.2149 0.8860 0.1359 0.052 Uiso 1 1 calc R
H10B H 0.2233 0.8249 0.0323 0.052 Uiso 1 1 calc R
C11 C 0.22334(13) 0.68351(12) 0.19492(11) 0.0394(2) Uani 1 1 d .
C12 C 0.30091(17) 0.59282(16) 0.15405(16) 0.0578(4) Uani 1 1 d .
H12A H 0.3324 0.5127 0.2069 0.069 Uiso 1 1 calc R
H12B H 0.3241 0.6090 0.0724 0.069 Uiso 1 1 calc R
C13 C 0.18419(13) 0.66036(12) 0.32593(11) 0.0404(2) Uani 1 1 d .
H13A H 0.0763 0.6911 0.3422 0.048 Uiso 1 1 calc R
H13B H 0.1900 0.5656 0.3683 0.048 Uiso 1 1 calc R
C16 C 0.35787(14) 0.85843(12) 0.46056(12) 0.0425(3) Uani 1 1 d .
H16 H 0.3547 0.9245 0.4962 0.051 Uiso 1 1 calc R
C17 C 0.49078(12) 0.77461(11) 0.44980(10) 0.0354(2) Uani 1 1 d .
C18 C 0.64534(13) 0.75029(11) 0.48000(10) 0.0366(2) Uani 1 1 d .
C20 C 0.67897(13) 0.59570(11) 0.38375(10) 0.0349(2) Uani 1 1 d .
C22 C 0.44368(12) 0.69432(10) 0.38978(9) 0.0328(2) Uani 1 1 d .
C23 C 0.85309(17) 0.79731(18) 0.57266(16) 0.0621(4) Uani 1 1 d .
H23A H 0.8706 0.7047 0.6144 0.093 Uiso 1 1 calc R
H23B H 0.8708 0.8493 0.6218 0.093 Uiso 1 1 calc R
H23C H 0.9251 0.8240 0.5002 0.093 Uiso 1 1 calc R
C24 C 0.7155(2) 0.43064(16) 0.24744(14) 0.0590(4) Uani 1 1 d .
H24A H 0.6238 0.3833 0.2945 0.088 Uiso 1 1 calc R
H24B H 0.7835 0.3721 0.2151 0.088 Uiso 1 1 calc R
H24C H 0.6826 0.5047 0.1836 0.088 Uiso 1 1 calc R
C4A C -0.24904(15) 0.90890(12) 0.13996(11) 0.0443(3) Uani 1 1 d .
C8A C -0.08480(15) 0.77964(12) 0.05283(10) 0.0416(3) Uani 1 1 d .
C9A C -0.09394(15) 0.91295(12) 0.16638(11) 0.0419(3) Uani 1 1 d .
C4B C -0.24294(15) 0.82491(13) 0.06649(11) 0.0453(3) Uani 1 1 d .
N9 N 0.00424(12) 0.83271(10) 0.11403(9) 0.0415(2) Uani 1 1 d .
N14 N 0.29220(11) 0.72948(10) 0.36966(9) 0.0369(2) Uani 1 1 d .
N15 N 0.23930(12) 0.83060(10) 0.41355(10) 0.0433(2) Uani 1 1 d .
N19 N 0.73981(11) 0.66294(10) 0.44657(9) 0.0380(2) Uani 1 1 d .
N21 N 0.53409(11) 0.60135(9) 0.35526(8) 0.0354(2) Uani 1 1 d .
O1 O 0.69275(11) 0.81817(10) 0.54518(9) 0.0490(2) Uani 1 1 d .
S1 S 0.82037(4) 0.48981(3) 0.33864(3) 0.04878(11) Uani 1 1 d .

loop_
_atom_site_aniso_label
_atom_site_aniso_U_11
_atom_site_aniso_U_22
_atom_site_aniso_U_33
_atom_site_aniso_U_23
_atom_site_aniso_U_13
_atom_site_aniso_U_12
C1 0.0534(7) 0.0461(7) 0.0510(7) -0.0150(6) -0.0069(6) 0.0027(6)
C2 0.0697(9) 0.0497(8) 0.0583(8) -0.0193(6) -0.0001(7) 0.0049(7)
C3 0.0615(9) 0.0510(8) 0.0621(9) -0.0122(7) 0.0063(7) 0.0118(7)
C4 0.0453(7) 0.0524(7) 0.0543(8) -0.0017(6) 0.0003(6) 0.0076(6)
C5 0.0459(7) 0.0644(9) 0.0638(9) -0.0109(7) -0.0178(6) -0.0015(6)
C6 0.0652(10) 0.0784(11) 0.0680(10) -0.0237(9) -0.0283(8) -0.0078(8)
C7 0.0695(10) 0.0677(9) 0.0555(8) -0.0248(7) -0.0185(7) -0.0034(8)
C8 0.0518(7) 0.0559(7) 0.0447(7) -0.0170(6) -0.0113(5) 0.0011(6)
C10 0.0369(5) 0.0479(6) 0.0432(6) -0.0128(5) -0.0032(5) -0.0041(5)
C11 0.0296(5) 0.0434(6) 0.0500(6) -0.0196(5) -0.0090(4) -0.0008(4)
C12 0.0498(7) 0.0644(9) 0.0741(10) -0.0400(8) -0.0196(7) 0.0119(6)
C13 0.0317(5) 0.0412(6) 0.0476(6) -0.0111(5) -0.0101(4) -0.0027(4)
C16 0.0381(6) 0.0418(6) 0.0523(7) -0.0225(5) -0.0063(5) 0.0061(5)
C17 0.0316(5) 0.0363(5) 0.0400(5) -0.0146(4) -0.0056(4) 0.0030(4)
C18 0.0336(5) 0.0389(5) 0.0388(5) -0.0137(4) -0.0075(4) 0.0000(4)
C20 0.0328(5) 0.0331(5) 0.0361(5) -0.0088(4) -0.0036(4) 0.0034(4)
C22 0.0292(4) 0.0336(5) 0.0346(5) -0.0095(4) -0.0052(4) 0.0017(4)
C23 0.0451(7) 0.0797(10) 0.0772(10) -0.0398(8) -0.0265(7) 0.0034(7)
C24 0.0658(9) 0.0549(8) 0.0618(9) -0.0302(7) -0.0039(7) 0.0103(7)
C4A 0.0418(6) 0.0407(6) 0.0410(6) -0.0009(5) -0.0046(5) 0.0024(5)
C8A 0.0424(6) 0.0424(6) 0.0359(5) -0.0052(5) -0.0099(5) -0.0002(5)
C9A 0.0442(6) 0.0371(5) 0.0380(6) -0.0043(4) -0.0048(5) 0.0039(5)
C4B 0.0424(6) 0.0445(6) 0.0416(6) -0.0020(5) -0.0095(5) -0.0004(5)
N9 0.0395(5) 0.0439(5) 0.0413(5) -0.0128(4) -0.0100(4) 0.0041(4)
N14 0.0296(4) 0.0398(5) 0.0442(5) -0.0165(4) -0.0088(4) 0.0047(3)
N15 0.0351(5) 0.0443(5) 0.0538(6) -0.0213(5) -0.0075(4) 0.0089(4)
N19 0.0317(4) 0.0403(5) 0.0429(5) -0.0139(4) -0.0086(4) 0.0039(4)
N21 0.0334(4) 0.0344(4) 0.0394(5) -0.0134(4) -0.0060(4) 0.0038(3)
O1 0.0401(4) 0.0587(5) 0.0612(6) -0.0335(5) -0.0165(4) 0.0034(4)
S1 0.03975(16) 0.04961(19) 0.0581(2) -0.02173(15) -0.00530(13) 0.01296(13)

loop_
_atom_type_symbol
_atom_type_description
_atom_type_scat_dispersion_real
_atom_type_scat_dispersion_imag
_atom_type_scat_source
C C 0.0033 0.0016 'International Tables Vol C Tables 4.2.6.8 and 6.1.1.4'
H H 0.0000 0.0000 'International Tables Vol C Tables 4.2.6.8 and 6.1.1.4'
N N 0.0061 0.0033 'International Tables Vol C Tables 4.2.6.8 and 6.1.1.4'
O O 0.0106 0.0060 'International Tables Vol C Tables 4.2.6.8 and 6.1.1.4'
S S 0.1246 0.1234 'International Tables Vol C Tables 4.2.6.8 and 6.1.1.4'

loop_
_geom_angle_atom_site_label_1
_geom_angle_atom_site_label_2
_geom_angle_atom_site_label_3
_geom_angle
C2 C1 C9A 117.42(14)
C1 C2 C3 121.76(15)
C4 C3 C2 120.92(14)
C3 C4 C4A 118.99(14)
C6 C5 C4B 119.12(14)
C5 C6 C7 120.97(14)
C8 C7 C6 121.46(16)
C7 C8 C8A 117.54(14)
N9 C10 C11 113.00(10)
C12 C11 C13 121.27(12)
C12 C11 C10 121.73(13)
C13 C11 C10 116.97(10)
N14 C13 C11 111.89(9)
N15 C16 C17 110.98(11)
C22 C17 C18 115.09(10)
C22 C17 C16 104.71(10)
C18 C17 C16 140.20(11)
N19 C18 O1 121.22(10)
N19 C18 C17 121.26(10)
O1 C18 C17 117.52(10)
N21 C20 N19 128.91(10)
N21 C20 S1 119.26(9)
N19 C20 S1 111.83(8)
N21 C22 N14 126.58(10)
N21 C22 C17 126.22(10)
N14 C22 C17 107.17(9)
C4 C4A C9A 118.94(13)
C4 C4A C4B 134.13(13)
C9A C4A C4B 106.90(11)
N9 C8A C8 129.27(12)
N9 C8A C4B 108.92(12)
C8 C8A C4B 121.79(12)
C1 C9A N9 129.42(12)
C1 C9A C4A 121.96(12)
N9 C9A C4A 108.60(11)
C5 C4B C8A 119.09(14)
C5 C4B C4A 134.06(13)
C8A C4B C4A 106.79(11)
C8A N9 C9A 108.78(10)
C8A N9 C10 124.48(11)
C9A N9 C10 126.50(11)
C22 N14 N15 110.79(9)
C22 N14 C13 127.27(9)
N15 N14 C13 121.24(9)
C16 N15 N14 106.33(9)
C18 N19 C20 116.85(9)
C20 N21 C22 111.47(9)
C18 O1 C23 117.77(10)
C20 S1 C24 101.74(6)

loop_
_geom_bond_atom_site_label_1
_geom_bond_atom_site_label_2
_geom_bond_distance
C1 C2 1.379(2)
C1 C9A 1.3876(19)
C2 C3 1.383(2)
C3 C4 1.379(2)
C4 C4A 1.3978(19)
C5 C6 1.377(3)
C5 C4B 1.3934(19)
C6 C7 1.388(3)
C7 C8 1.379(2)
C8 C8A 1.3909(19)
C10 N9 1.4513(15)
C10 C11 1.5004(17)
C11 C12 1.3194(18)
C11 C13 1.4977(17)
C13 N14 1.4597(14)
C16 N15 1.3148(16)
C16 C17 1.4129(15)
C17 C22 1.3891(15)
C17 C18 1.3991(15)
C18 N19 1.3138(14)
C18 O1 1.3359(14)
C20 N21 1.3176(14)
C20 N19 1.3606(15)
C20 S1 1.7463(11)
C22 N21 1.3491(13)
C22 N14 1.3518(13)
C23 O1 1.4354(16)
C24 S1 1.7823(16)
C4A C9A 1.4065(18)
C4A C4B 1.437(2)
C8A N9 1.3816(16)
C8A C4B 1.4063(18)
C9A N9 1.3892(16)
N14 N15 1.3692(14)
